data_7042260
loop_
_publ_author_name
'Bradley, Mark A.'
'Birchall, Chris'
'Blake, Alexander J.'
'Lewis, William'
'Moxey, Graeme J.'
'Kays, Deborah L.'

_publ_section_title
;
 1,8-Bis(silylamido)naphthalene complexes of magnesium and zinc
 synthesised through alkane elimination reactions.
;
_journal_issue 12
_journal_name_full 'Dalton transactions (Cambridge, England : 2003)'
_journal_page_first 4101
_journal_page_last 4110
_journal_paper_doi 10.1039/c7dt00471k
_journal_volume 46
_journal_year 2017
_chemical_formula_moiety 'C52 H66 Mg2 N2 O2 Si2'
_chemical_formula_sum 'C52 H66 Mg2 N2 O2 Si2'
_chemical_formula_weight 855.86
_space_group_crystal_system monoclinic
_space_group_IT_number 15
_space_group_name_Hall '-C 2yc'
_space_group_name_H-M_alt 'C 1 2/c 1'
_symmetry_space_group_name_Hall '-C 2yc'
_symmetry_space_group_name_H-M 'C 1 2/c 1'
_atom_sites_solution_hydrogens geom
_atom_sites_solution_primary direct
_audit_creation_date 2016-10-24
_audit_creation_method
;
Olex2 1.2
(compiled 2016.09.09 svn.r3337 for OlexSys, GUI svn.r5227)
;
_audit_update_record
;
2017-02-07 deposited with the CCDC.
2017-03-01 downloaded from the CCDC.
;
_cell_angle_alpha 90
_cell_angle_beta 105.207(5)
_cell_angle_gamma 90
_cell_formula_units_Z 4
_cell_length_a 20.089(5)
_cell_length_b 10.280(3)
_cell_length_c 24.015(6)
_cell_measurement_reflns_used 3473
_cell_measurement_temperature 90(2)
_cell_measurement_theta_max 27.51
_cell_measurement_theta_min 2.24
_cell_volume 4786(2)
_computing_cell_refinement 'SAINT V6.36A (Bruker, 2016)'
_computing_data_reduction 'SAINT V6.36A (Bruker, 2016)'
_computing_molecular_graphics 'Olex2 (Dolomanov et al., 2009)'
_computing_publication_material 'Olex2 (Dolomanov et al., 2009)'
_computing_structure_refinement 'ShelXL (Sheldrick, 2015)'
_computing_structure_solution 'ShelXS (Sheldrick, 2008)'
_diffrn_ambient_temperature 90(2)
_diffrn_detector_area_resol_mean 8.366
_diffrn_measured_fraction_theta_full 0.984
_diffrn_measured_fraction_theta_max 0.984
_diffrn_measurement_device_type 'Bruker SMART APEX CCD area detector'
_diffrn_measurement_method \w
_diffrn_radiation_monochromator graphite
_diffrn_radiation_type MoK\a
_diffrn_radiation_wavelength 0.71073
_diffrn_reflns_av_R_equivalents 0.0791
_diffrn_reflns_av_unetI/netI 0.0917
_diffrn_reflns_Laue_measured_fraction_full 0.984
_diffrn_reflns_Laue_measured_fraction_max 0.984
_diffrn_reflns_limit_h_max 23
_diffrn_reflns_limit_h_min -22
_diffrn_reflns_limit_k_max 11
_diffrn_reflns_limit_k_min -12
_diffrn_reflns_limit_l_max 28
_diffrn_reflns_limit_l_min -27
_diffrn_reflns_number 11488
_diffrn_reflns_point_group_measured_fraction_full 0.984
_diffrn_reflns_point_group_measured_fraction_max 0.984
_diffrn_reflns_theta_full 25.027
_diffrn_reflns_theta_max 25.027
_diffrn_reflns_theta_min 2.101
_diffrn_standards_number 0
_exptl_absorpt_coefficient_mu 0.142
_exptl_absorpt_correction_T_max 0.7456
_exptl_absorpt_correction_T_min 0.5366
_exptl_absorpt_correction_type multi-scan
_exptl_absorpt_process_details
;
SADABS-2007/2 (Bruker,2007) was used for absorption correction.
wR2(int) was 0.1455 before and 0.0648 after correction.
The Ratio of minimum to maximum transmission is 0.7197.
The \l/2 correction factor is 0.0015.
;
_exptl_crystal_colour colourless
_exptl_crystal_colour_primary colourless
_exptl_crystal_density_diffrn 1.188
_exptl_crystal_description block
_exptl_crystal_F_000 1840
_exptl_crystal_size_max 0.14
_exptl_crystal_size_mid 0.07
_exptl_crystal_size_min 0.07
_refine_diff_density_max 0.590
_refine_diff_density_min -0.469
_refine_diff_density_rms 0.088
_refine_ls_extinction_method none
_refine_ls_goodness_of_fit_ref 1.154
_refine_ls_hydrogen_treatment constr
_refine_ls_matrix_type full
_refine_ls_number_parameters 274
_refine_ls_number_reflns 4174
_refine_ls_number_restraints 0
_refine_ls_restrained_S_all 1.154
_refine_ls_R_factor_all 0.1262
_refine_ls_R_factor_gt 0.0984
_refine_ls_shift/su_max 0.000
_refine_ls_shift/su_mean 0.000
_refine_ls_structure_factor_coef Fsqd
_refine_ls_weighting_details 'w=1/[\s^2^(Fo^2^)+(0.0199P)^2^+59.1330P] where P=(Fo^2^+2Fc^2^)/3'
_refine_ls_weighting_scheme calc
_refine_ls_wR_factor_gt 0.2013
_refine_ls_wR_factor_ref 0.2109
_reflns_Friedel_coverage 0.000
_reflns_number_gt 3103
_reflns_number_total 4174
_reflns_threshold_expression 'I > 2\s(I)'
_cod_data_source_file c7dt00471k1.cif
_cod_data_source_block 2
_cod_depositor_comments 'Adding full bibliography for 7042258--7042265.cif.'
_cod_database_code 7042260
_nottingham_internal_coll_name MGMBLC
_nottingham_internal_coll_number 10306
_nottingham_internal_coll_client MB/DLK
_nottingham_internal_coll_type hemisphere
_nottingham_internal_coll_frame_method \w
_nottingham_internal_coll_frame_time 60
_nottingham_internal_coll_frame_width 0.3
_nottingham_internal_coll_user MB
_nottingham_internal_coll_date 06/06/2011
_nottingham_internal_process_date 07/06/2011
_nottingham_internal_process_user MB
_nottingham_internal_solution_date 07/06/2011
_nottingham_internal_solution_user MB
_nottingham_internal_refinement_date 29/02/2012
_nottingham_internal_refinement_user MB
_nottingham_internal_self_archive_date 25/2/2014
_nottingham_internal_self_validation_date 25/02/2014
_nottingham_internal_self_validation_user MB
_nottingham_internal_validation_date 24/10/2016
_nottingham_internal_validation_user pczwl
_nottingham_internal_archive_date 24/10/2016
_shelx_shelxl_version_number 2016/6
_shelx_space_group_comment
;
The symmetry employed for this shelxl refinement is uniquely defined
by the following loop, which should always be used as a source of
symmetry information in preference to the above space-group names.
They are only intended as comments.
;
_olex2_refinement_description
;
1. Fixed Uiso
 At 1.2 times of:
  All C(H) groups, All C(H,H) groups
 At 1.5 times of:
  All C(H,H,H) groups
2.a Secondary CH2 refined with riding coordinates:
 C20(H20A,H20B), C21(H21A,H21B), C22(H22A,H22B), C24(H24A,H24B), C25(H25A,
 H25B), C26(H26A,H26B), C27(H27A,H27B)
2.b Aromatic/amide H refined with riding coordinates:
 C2(H2), C3(H3), C4(H4), C9(H9), C10(H10), C11(H11), C12(H12), C13(H13),
 C15(H15), C16(H16), C17(H17), C18(H18), C19(H19)
2.c Idealised Me refined as rotating group:
 C7(H7A,H7B,H7C), C23(H23A,H23B,H23C)
;
_olex2_computing_structure_refinement_long 'ShelXL (Sheldrick, 2008)'
_olex2_date_sample_data_collection 2011-06-06
_olex2_date_sample_submission 2011-03-25
_olex2_submission_special_instructions 'No special instructions were received'

loop_
_space_group_symop_operation_xyz
'x, y, z'
'-x, y, -z+1/2'
'x+1/2, y+1/2, z'
'-x+1/2, y+1/2, -z+1/2'
'-x, -y, -z'
'x, -y, z-1/2'
'-x+1/2, -y+1/2, -z'
'x+1/2, -y+1/2, z-1/2'

loop_
_atom_site_label
_atom_site_type_symbol
_atom_site_fract_x
_atom_site_fract_y
_atom_site_fract_z
_atom_site_U_iso_or_equiv
_atom_site_adp_type
_atom_site_occupancy
_atom_site_site_symmetry_order
_atom_site_calc_flag
_atom_site_refinement_flags_posn
_atom_site_refinement_flags_adp
_atom_site_refinement_flags_occupancy
Si1 Si 0.14150(7) 0.50652(15) 0.23688(7) 0.0158(4) Uani 1 1 d . . .
Mg1 Mg 0.03406(9) 0.48510(18) 0.31424(8) 0.0181(4) Uani 1 1 d . . .
O1 O 0.0826(2) 0.3540(4) 0.37823(16) 0.0212(9) Uani 1 1 d . . .
N1 N 0.0646(2) 0.4277(4) 0.2376(2) 0.0166(10) Uani 1 1 d . . .
C1 C 0.0566(3) 0.2898(5) 0.2331(2) 0.0185(12) Uani 1 1 d . . .
C2 C 0.1016(3) 0.2125(5) 0.2123(2) 0.0169(12) Uani 1 1 d . . .
H2 H 0.137033 0.254720 0.199553 0.020 Uiso 1 1 calc R . .
C3 C 0.0982(3) 0.0759(5) 0.2089(3) 0.0213(13) Uani 1 1 d . . .
H3 H 0.129644 0.028425 0.193222 0.026 Uiso 1 1 calc R . .
C4 C 0.0486(3) 0.0123(5) 0.2286(2) 0.0196(12) Uani 1 1 d . . .
H4 H 0.046949 -0.080085 0.227800 0.023 Uiso 1 1 calc R . .
C5 C 0.000000 0.0828(8) 0.250000 0.0192(18) Uani 1 2 d S T P
C6 C 0.000000 0.2242(7) 0.250000 0.0143(16) Uani 1 2 d S T P
C7 C 0.1229(3) 0.6852(5) 0.2351(2) 0.0174(12) Uani 1 1 d . . .
H7A H 0.088418 0.706804 0.199176 0.026 Uiso 1 1 calc GR . .
H7B H 0.165442 0.733817 0.237084 0.026 Uiso 1 1 calc GR . .
H7C H 0.105187 0.708441 0.268101 0.026 Uiso 1 1 calc GR . .
C8 C 0.2123(3) 0.4706(5) 0.3046(2) 0.0195(12) Uani 1 1 d . . .
C9 C 0.2378(3) 0.3457(6) 0.3204(3) 0.0229(13) Uani 1 1 d . . .
H9 H 0.218799 0.274357 0.296348 0.027 Uiso 1 1 calc R . .
C10 C 0.2910(3) 0.3220(6) 0.3711(3) 0.0239(13) Uani 1 1 d . . .
H10 H 0.307146 0.236062 0.381063 0.029 Uiso 1 1 calc R . .
C11 C 0.3192(3) 0.4265(6) 0.4061(3) 0.0236(14) Uani 1 1 d . . .
H11 H 0.355678 0.411855 0.439728 0.028 Uiso 1 1 calc R . .
C12 C 0.2946(3) 0.5522(6) 0.3925(3) 0.0247(14) Uani 1 1 d . . .
H12 H 0.313430 0.623174 0.416934 0.030 Uiso 1 1 calc R . .
C13 C 0.2418(3) 0.5721(6) 0.3423(3) 0.0216(13) Uani 1 1 d . . .
H13 H 0.225061 0.658061 0.333236 0.026 Uiso 1 1 calc R . .
C14 C 0.1764(3) 0.4699(5) 0.1729(2) 0.0198(13) Uani 1 1 d . . .
C15 C 0.2476(3) 0.4596(5) 0.1788(3) 0.0192(12) Uani 1 1 d . . .
H15 H 0.278581 0.469004 0.215985 0.023 Uiso 1 1 calc R . .
C16 C 0.2740(3) 0.4359(6) 0.1312(3) 0.0272(14) Uani 1 1 d . . .
H16 H 0.322431 0.429728 0.136524 0.033 Uiso 1 1 calc R . .
C17 C 0.2295(4) 0.4213(6) 0.0759(3) 0.0311(15) Uani 1 1 d . . .
H17 H 0.247298 0.405476 0.043621 0.037 Uiso 1 1 calc R . .
C18 C 0.1587(3) 0.4305(6) 0.0693(3) 0.0287(15) Uani 1 1 d . . .
H18 H 0.127793 0.420735 0.032059 0.034 Uiso 1 1 calc R . .
C19 C 0.1329(3) 0.4540(5) 0.1168(3) 0.0231(13) Uani 1 1 d . . .
H19 H 0.084343 0.459443 0.111316 0.028 Uiso 1 1 calc R . .
C20 C 0.0535(3) 0.6689(6) 0.3593(3) 0.0220(13) Uani 1 1 d . . .
H20A H 0.104145 0.680490 0.372136 0.026 Uiso 1 1 calc R . .
H20B H 0.035326 0.738203 0.330777 0.026 Uiso 1 1 calc R . .
C21 C 0.0249(3) 0.6945(6) 0.4123(3) 0.0242(13) Uani 1 1 d . . .
H21A H -0.025579 0.708093 0.398376 0.029 Uiso 1 1 calc R . .
H21B H 0.032401 0.615506 0.436707 0.029 Uiso 1 1 calc R . .
C22 C 0.0564(3) 0.8113(6) 0.4501(3) 0.0310(15) Uani 1 1 d . . .
H22A H 0.047126 0.891321 0.426369 0.037 Uiso 1 1 calc R . .
H22B H 0.107006 0.799764 0.463142 0.037 Uiso 1 1 calc R . .
C23 C 0.0282(3) 0.8298(7) 0.5035(3) 0.0382(17) Uani 1 1 d . . .
H23A H -0.021568 0.845971 0.490977 0.057 Uiso 1 1 calc GR . .
H23B H 0.051271 0.904000 0.526108 0.057 Uiso 1 1 calc GR . .
H23C H 0.037040 0.750985 0.527274 0.057 Uiso 1 1 calc GR . .
C24 C 0.1366(3) 0.4052(6) 0.4269(3) 0.0247(14) Uani 1 1 d . . .
H24A H 0.122484 0.489419 0.440212 0.030 Uiso 1 1 calc R . .
H24B H 0.180382 0.417565 0.415924 0.030 Uiso 1 1 calc R . .
C25 C 0.1446(3) 0.3045(6) 0.4727(3) 0.0269(14) Uani 1 1 d . . .
H25A H 0.107682 0.311253 0.492876 0.032 Uiso 1 1 calc R . .
H25B H 0.190066 0.311204 0.501201 0.032 Uiso 1 1 calc R . .
C26 C 0.1385(4) 0.1782(6) 0.4379(3) 0.0333(16) Uani 1 1 d . . .
H26A H 0.120564 0.106709 0.457508 0.040 Uiso 1 1 calc R . .
H26B H 0.183782 0.152156 0.432362 0.040 Uiso 1 1 calc R . .
C27 C 0.0873(3) 0.2123(6) 0.3800(3) 0.0284(15) Uani 1 1 d . . .
H27A H 0.104276 0.179493 0.347399 0.034 Uiso 1 1 calc R . .
H27B H 0.041619 0.173236 0.377503 0.034 Uiso 1 1 calc R . .

loop_
_atom_site_aniso_label
_atom_site_aniso_U_11
_atom_site_aniso_U_22
_atom_site_aniso_U_33
_atom_site_aniso_U_23
_atom_site_aniso_U_13
_atom_site_aniso_U_12
Si1 0.0156(7) 0.0149(7) 0.0156(8) -0.0002(6) 0.0020(6) 0.0016(6)
Mg1 0.0182(10) 0.0166(9) 0.0181(10) -0.0011(8) 0.0024(8) -0.0001(8)
O1 0.024(2) 0.022(2) 0.013(2) -0.0001(17) -0.0024(17) -0.0002(17)
N1 0.017(2) 0.015(2) 0.017(3) -0.0009(19) 0.003(2) -0.0004(18)
C1 0.013(3) 0.023(3) 0.015(3) 0.006(2) -0.005(2) 0.003(2)
C2 0.016(3) 0.018(3) 0.016(3) -0.002(2) 0.002(2) 0.000(2)
C3 0.018(3) 0.020(3) 0.025(3) -0.002(3) 0.004(3) 0.004(2)
C4 0.019(3) 0.012(3) 0.024(3) -0.001(3) -0.001(2) 0.005(2)
C5 0.018(4) 0.021(4) 0.014(4) 0.000 -0.004(3) 0.000
C6 0.013(4) 0.018(4) 0.010(4) 0.000 -0.002(3) 0.000
C7 0.022(3) 0.010(2) 0.021(3) 0.001(2) 0.007(2) 0.002(2)
C8 0.017(3) 0.023(3) 0.017(3) 0.002(2) 0.002(2) 0.001(2)
C9 0.018(3) 0.030(3) 0.019(3) -0.002(3) 0.002(2) -0.001(3)
C10 0.023(3) 0.027(3) 0.021(3) -0.002(3) 0.005(3) 0.007(3)
C11 0.017(3) 0.032(3) 0.019(3) 0.005(3) 0.000(2) -0.001(2)
C12 0.021(3) 0.026(3) 0.025(3) -0.001(3) 0.001(3) -0.007(2)
C13 0.021(3) 0.022(3) 0.022(3) -0.001(3) 0.006(3) 0.000(2)
C14 0.024(3) 0.012(3) 0.020(3) 0.003(2) 0.000(2) 0.003(2)
C15 0.023(3) 0.020(3) 0.015(3) 0.004(2) 0.004(2) -0.002(2)
C16 0.030(3) 0.023(3) 0.031(4) 0.004(3) 0.012(3) 0.004(3)
C17 0.050(4) 0.028(3) 0.021(4) -0.005(3) 0.020(3) -0.003(3)
C18 0.036(4) 0.033(4) 0.017(3) 0.001(3) 0.006(3) -0.009(3)
C19 0.022(3) 0.023(3) 0.023(3) 0.002(3) 0.003(3) -0.002(2)
C20 0.016(3) 0.027(3) 0.020(3) -0.002(3) 0.000(2) 0.001(2)
C21 0.019(3) 0.026(3) 0.027(4) 0.001(3) 0.004(3) 0.001(2)
C22 0.029(3) 0.031(3) 0.030(4) -0.006(3) 0.004(3) -0.003(3)
C23 0.031(4) 0.043(4) 0.038(4) -0.014(3) 0.005(3) 0.002(3)
C24 0.022(3) 0.024(3) 0.022(3) -0.005(3) -0.004(3) -0.007(3)
C25 0.032(3) 0.029(3) 0.018(3) 0.002(3) 0.003(3) -0.002(3)
C26 0.043(4) 0.027(3) 0.023(4) 0.005(3) -0.004(3) 0.003(3)
C27 0.033(3) 0.024(3) 0.022(3) 0.000(3) -0.003(3) 0.000(3)

loop_
_atom_type_symbol
_atom_type_description
_atom_type_scat_dispersion_real
_atom_type_scat_dispersion_imag
_atom_type_scat_source
C C 0.0033 0.0016 'International Tables Vol C Tables 4.2.6.8 and 6.1.1.4'
H H 0.0000 0.0000 'International Tables Vol C Tables 4.2.6.8 and 6.1.1.4'
N N 0.0061 0.0033 'International Tables Vol C Tables 4.2.6.8 and 6.1.1.4'
Mg Mg 0.0486 0.0363 'International Tables Vol C Tables 4.2.6.8 and 6.1.1.4'
Si Si 0.0817 0.0704 'International Tables Vol C Tables 4.2.6.8 and 6.1.1.4'
O O 0.0106 0.0060 'International Tables Vol C Tables 4.2.6.8 and 6.1.1.4'

loop_
_geom_angle_atom_site_label_1
_geom_angle_atom_site_label_2
_geom_angle_atom_site_label_3
_geom_angle
_geom_angle_site_symmetry_1
_geom_angle_site_symmetry_3
N1 Si1 C7 106.5(2) . .
N1 Si1 C8 111.6(2) . .
N1 Si1 C14 115.7(2) . .
C7 Si1 C8 108.1(3) . .
C7 Si1 C14 107.0(3) . .
C14 Si1 C8 107.7(3) . .
O1 Mg1 N1 105.55(18) . .
O1 Mg1 N1 115.83(18) . 2
O1 Mg1 C20 102.0(2) . .
N1 Mg1 N1 81.7(2) 2 .
N1 Mg1 C20 123.6(2) 2 .
C20 Mg1 N1 127.5(2) . .
C24 O1 Mg1 117.4(3) . .
C27 O1 Mg1 132.9(3) . .
C27 O1 C24 107.8(4) . .
Si1 N1 Mg1 109.2(2) . .
Si1 N1 Mg1 123.8(2) . 2
Mg1 N1 Mg1 89.65(19) 2 .
C1 N1 Si1 122.7(4) . .
C1 N1 Mg1 99.4(3) . 2
C1 N1 Mg1 106.4(4) . .
N1 C1 Mg1 49.8(2) . 2
N1 C1 C6 121.0(5) . .
C2 C1 Mg1 133.7(4) . 2
C2 C1 N1 121.6(5) . .
C2 C1 C6 117.4(5) . .
C6 C1 Mg1 88.4(3) . 2
C1 C2 H2 117.8 . .
C1 C2 C3 124.4(5) . .
C3 C2 H2 117.8 . .
C2 C3 H3 120.6 . .
C4 C3 C2 118.9(5) . .
C4 C3 H3 120.6 . .
C3 C4 H4 119.6 . .
C3 C4 C5 120.8(5) . .
C5 C4 H4 119.6 . .
C4 C5 C4 118.5(7) . 2
C4 C5 C6 120.8(4) . .
C4 C5 C6 120.8(4) 2 .
C1 C6 C1 125.3(7) . 2
C5 C6 C1 117.3(3) . 2
C5 C6 C1 117.3(3) . .
Si1 C7 H7A 109.5 . .
Si1 C7 H7B 109.5 . .
Si1 C7 H7C 109.5 . .
H7A C7 H7B 109.5 . .
H7A C7 H7C 109.5 . .
H7B C7 H7C 109.5 . .
C9 C8 Si1 123.5(4) . .
C9 C8 C13 116.3(5) . .
C13 C8 Si1 120.2(4) . .
C8 C9 H9 118.9 . .
C8 C9 C10 122.2(6) . .
C10 C9 H9 118.9 . .
C9 C10 H10 120.6 . .
C11 C10 C9 118.9(6) . .
C11 C10 H10 120.6 . .
C10 C11 H11 119.6 . .
C10 C11 C12 120.9(5) . .
C12 C11 H11 119.6 . .
C11 C12 H12 120.6 . .
C11 C12 C13 118.7(6) . .
C13 C12 H12 120.6 . .
C8 C13 H13 118.5 . .
C12 C13 C8 122.9(5) . .
C12 C13 H13 118.5 . .
C15 C14 Si1 121.3(4) . .
C15 C14 C19 116.7(5) . .
C19 C14 Si1 122.0(4) . .
C14 C15 H15 119.2 . .
C14 C15 C16 121.6(6) . .
C16 C15 H15 119.2 . .
C15 C16 H16 119.8 . .
C17 C16 C15 120.5(6) . .
C17 C16 H16 119.8 . .
C16 C17 H17 120.6 . .
C18 C17 C16 118.7(6) . .
C18 C17 H17 120.6 . .
C17 C18 H18 119.8 . .
C17 C18 C19 120.4(6) . .
C19 C18 H18 119.8 . .
C14 C19 H19 119.0 . .
C18 C19 C14 122.1(6) . .
C18 C19 H19 119.0 . .
Mg1 C20 H20A 107.3 . .
Mg1 C20 H20B 107.3 . .
H20A C20 H20B 106.9 . .
C21 C20 Mg1 120.2(4) . .
C21 C20 H20A 107.3 . .
C21 C20 H20B 107.3 . .
C20 C21 H21A 108.4 . .
C20 C21 H21B 108.4 . .
H21A C21 H21B 107.4 . .
C22 C21 C20 115.7(5) . .
C22 C21 H21A 108.4 . .
C22 C21 H21B 108.4 . .
C21 C22 H22A 108.8 . .
C21 C22 H22B 108.8 . .
C21 C22 C23 113.8(5) . .
H22A C22 H22B 107.7 . .
C23 C22 H22A 108.8 . .
C23 C22 H22B 108.8 . .
C22 C23 H23A 109.5 . .
C22 C23 H23B 109.5 . .
C22 C23 H23C 109.5 . .
H23A C23 H23B 109.5 . .
H23A C23 H23C 109.5 . .
H23B C23 H23C 109.5 . .
O1 C24 H24A 110.8 . .
O1 C24 H24B 110.8 . .
O1 C24 C25 104.6(5) . .
H24A C24 H24B 108.9 . .
C25 C24 H24A 110.8 . .
C25 C24 H24B 110.8 . .
C24 C25 H25A 111.3 . .
C24 C25 H25B 111.3 . .
C24 C25 C26 102.2(5) . .
H25A C25 H25B 109.2 . .
C26 C25 H25A 111.3 . .
C26 C25 H25B 111.3 . .
C25 C26 H26A 111.0 . .
C25 C26 H26B 111.0 . .
C25 C26 C27 103.8(5) . .
H26A C26 H26B 109.0 . .
C27 C26 H26A 111.0 . .
C27 C26 H26B 111.0 . .
O1 C27 C26 106.0(5) . .
O1 C27 H27A 110.5 . .
O1 C27 H27B 110.5 . .
C26 C27 H27A 110.5 . .
C26 C27 H27B 110.5 . .
H27A C27 H27B 108.7 . .

loop_
_geom_bond_atom_site_label_1
_geom_bond_atom_site_label_2
_geom_bond_distance
_geom_bond_site_symmetry_2
Si1 N1 1.749(5) .
Si1 C7 1.872(5) .
Si1 C8 1.894(6) .
Si1 C14 1.887(6) .
Mg1 O1 2.084(4) .
Mg1 N1 2.128(5) 2
Mg1 N1 2.169(5) .
Mg1 C20 2.161(6) .
O1 C24 1.469(6) .
O1 C27 1.459(7) .
N1 C1 1.427(7) .
C1 C2 1.392(8) .
C1 C6 1.468(6) .
C2 H2 0.9500 .
C2 C3 1.407(8) .
C3 H3 0.9500 .
C3 C4 1.375(8) .
C4 H4 0.9500 .
C4 C5 1.417(7) .
C5 C6 1.454(11) .
C7 H7A 0.9800 .
C7 H7B 0.9800 .
C7 H7C 0.9800 .
C8 C9 1.397(8) .
C8 C13 1.408(8) .
C9 H9 0.9500 .
C9 C10 1.414(8) .
C10 H10 0.9500 .
C10 C11 1.389(8) .
C11 H11 0.9500 .
C11 C12 1.391(8) .
C12 H12 0.9500 .
C12 C13 1.396(8) .
C13 H13 0.9500 .
C14 C15 1.402(8) .
C14 C19 1.409(8) .
C15 H15 0.9500 .
C15 C16 1.402(8) .
C16 H16 0.9500 .
C16 C17 1.401(9) .
C17 H17 0.9500 .
C17 C18 1.392(9) .
C18 H18 0.9500 .
C18 C19 1.395(9) .
C19 H19 0.9500 .
C20 H20A 0.9900 .
C20 H20B 0.9900 .
C20 C21 1.549(8) .
C21 H21A 0.9900 .
C21 H21B 0.9900 .
C21 C22 1.539(8) .
C22 H22A 0.9900 .
C22 H22B 0.9900 .
C22 C23 1.542(9) .
C23 H23A 0.9800 .
C23 H23B 0.9800 .
C23 H23C 0.9800 .
C24 H24A 0.9900 .
C24 H24B 0.9900 .
C24 C25 1.487(8) .
C25 H25A 0.9900 .
C25 H25B 0.9900 .
C25 C26 1.530(9) .
C26 H26A 0.9900 .
C26 H26B 0.9900 .
C26 C27 1.539(8) .
C27 H27A 0.9900 .
C27 H27B 0.9900 .

loop_
_geom_torsion_atom_site_label_1
_geom_torsion_atom_site_label_2
_geom_torsion_atom_site_label_3
_geom_torsion_atom_site_label_4
_geom_torsion
_geom_torsion_site_symmetry_1
_geom_torsion_site_symmetry_4
Si1 N1 C1 Mg1 -140.9(5) . 2
Si1 N1 C1 C2 -18.1(7) . .
Si1 N1 C1 C6 162.5(3) . .
Si1 C8 C9 C10 179.7(5) . .
Si1 C8 C13 C12 -179.3(5) . .
Si1 C14 C15 C16 -178.2(4) . .
Si1 C14 C19 C18 178.2(5) . .
Mg1 O1 C24 C25 162.1(4) . .
Mg1 O1 C27 C26 173.2(4) . .
Mg1 N1 C1 Mg1 92.4(3) . 2
Mg1 N1 C1 C2 -144.7(4) . .
Mg1 N1 C1 C2 122.8(5) 2 .
Mg1 N1 C1 C6 -56.6(5) 2 .
Mg1 N1 C1 C6 35.9(5) . .
Mg1 C1 C2 C3 -119.9(6) 2 .
Mg1 C1 C6 C1 -33.19(7) 2 2
Mg1 C1 C6 C5 146.81(7) 2 .
Mg1 C20 C21 C22 165.0(4) . .
O1 C24 C25 C26 39.7(6) . .
N1 Si1 C8 C9 61.5(6) . .
N1 Si1 C8 C13 -117.9(5) . .
N1 Si1 C14 C15 -143.5(4) . .
N1 Si1 C14 C19 37.8(5) . .
N1 C1 C2 C3 177.5(5) . .
N1 C1 C6 C1 6.4(4) . 2
N1 C1 C6 C5 -173.6(4) . .
C1 C2 C3 C4 -1.8(9) . .
C2 C1 C6 C1 -173.0(5) . 2
C2 C1 C6 C5 7.0(5) . .
C2 C3 C4 C5 2.4(8) . .
C3 C4 C5 C4 -178.0(6) . 2
C3 C4 C5 C6 1.9(6) . .
C4 C5 C6 C1 -6.6(4) . .
C4 C5 C6 C1 -6.6(4) 2 2
C4 C5 C6 C1 173.4(4) . 2
C4 C5 C6 C1 173.4(4) 2 .
C6 C1 C2 C3 -3.0(8) . .
C7 Si1 N1 Mg1 42.0(4) . 2
C7 Si1 N1 Mg1 -61.0(3) . .
C7 Si1 N1 C1 173.6(4) . .
C7 Si1 C8 C9 178.3(5) . .
C7 Si1 C8 C13 -1.2(5) . .
C7 Si1 C14 C15 98.2(5) . .
C7 Si1 C14 C19 -80.6(5) . .
C8 Si1 N1 Mg1 159.8(3) . 2
C8 Si1 N1 Mg1 56.8(3) . .
C8 Si1 N1 C1 -68.6(5) . .
C8 Si1 C14 C15 -17.9(5) . .
C8 Si1 C14 C19 163.4(4) . .
C8 C9 C10 C11 -0.5(9) . .
C9 C8 C13 C12 1.2(9) . .
C9 C10 C11 C12 1.5(9) . .
C10 C11 C12 C13 -1.2(9) . .
C11 C12 C13 C8 -0.2(9) . .
C13 C8 C9 C10 -0.8(9) . .
C14 Si1 N1 Mg1 -179.6(2) . .
C14 Si1 N1 Mg1 -76.6(3) . 2
C14 Si1 N1 C1 55.0(5) . .
C14 Si1 C8 C9 -66.5(5) . .
C14 Si1 C8 C13 114.1(5) . .
C14 C15 C16 C17 -0.2(9) . .
C15 C14 C19 C18 -0.6(8) . .
C15 C16 C17 C18 -0.2(9) . .
C16 C17 C18 C19 0.1(9) . .
C17 C18 C19 C14 0.3(9) . .
C19 C14 C15 C16 0.6(8) . .
C20 C21 C22 C23 -177.8(5) . .
C24 O1 C27 C26 9.6(7) . .
C24 C25 C26 C27 -33.2(6) . .
C25 C26 C27 O1 15.0(7) . .
C27 O1 C24 C25 -31.3(6) . .
